data_8103104
loop_
_publ_author_name
'Wenyan Bi'
'Li Guanghua'
'Qing Xue'
'Yu Huo'
'Gaopeng Wang'

_publ_section_title
;
 Crystal structure of bis(4,4'-bipyridinium) bis(imidazolium)
 hexanitratostrontium(II) bis(imidazolate) --- imidazole --- water
 (1:2:1), [C10H10N2]2[C3H5N2]2[Sr(NO3)6][C3H3N2]2 &#x00B7; 2C3H4N2
 &#x00B7; H2O
;
_journal_issue 1
_journal_name_full 'Zeitschrift f\"ur Kristallographie - New Crystal Structures'
_journal_page_first 121
_journal_volume 226
_journal_year 2011
_chemical_formula_moiety
;
N6 O18 Sr, 2(C10 H10 N2), 2(C3 H5 N2), 2(C3 H4 N2), 2(C3 H3 N2), (H2 O)
;
_chemical_formula_sum 'C38 H46 N22 O19 Sr'
_chemical_formula_weight 1202.59
_chemical_name_systematic
;
N6O18Sr.2(C10H10N2).2(C3H5N2).2(C3H4N2).2(C3H3N2).(H2O)
;
_space_group_IT_number 13
_symmetry_cell_setting monoclinic
_symmetry_space_group_name_Hall '-P 2yc'
_symmetry_space_group_name_H-M 'P 1 2/c 1'
_atom_sites_solution_hydrogens geom
_atom_sites_solution_primary direct
_atom_sites_solution_secondary difmap
_audit_creation_method SHELXL-97
_cell_angle_alpha 90.00
_cell_angle_beta 110.267(5)
_cell_angle_gamma 90.00
_cell_formula_units_Z 2
_cell_length_a 8.9570(14)
_cell_length_b 13.055(2)
_cell_length_c 23.670(3)
_cell_measurement_temperature 296(2)
_cell_measurement_theta_max 28.2
_cell_measurement_theta_min 1.56
_cell_volume 2596.5(7)
_computing_cell_refinement 'Bruker SMART'
_computing_data_collection 'Bruker SMART'
_computing_data_reduction 'Bruker SAINT'
_computing_molecular_graphics SHELXP-97
_computing_publication_material SHELXTL
_computing_structure_refinement 'SHELXL-97 (Sheldrick, 1997)'
_computing_structure_solution 'SHELXS-97 (Sheldrick, 1990)'
_diffrn_ambient_temperature 296(2)
_diffrn_measured_fraction_theta_full 0.977
_diffrn_measured_fraction_theta_max 0.977
_diffrn_measurement_device_type 'CCD area detector'
_diffrn_measurement_method 'phi and omega scans'
_diffrn_radiation_monochromator graphite
_diffrn_radiation_source 'fine-focus sealed tube'
_diffrn_radiation_type MoK\a
_diffrn_radiation_wavelength 0.71073
_diffrn_reflns_av_R_equivalents 0.0405
_diffrn_reflns_av_sigmaI/netI 0.0551
_diffrn_reflns_limit_h_max 11
_diffrn_reflns_limit_h_min -11
_diffrn_reflns_limit_k_max 17
_diffrn_reflns_limit_k_min -17
_diffrn_reflns_limit_l_max 31
_diffrn_reflns_limit_l_min -13
_diffrn_reflns_number 16442
_diffrn_reflns_theta_full 28.20
_diffrn_reflns_theta_max 28.20
_diffrn_reflns_theta_min 1.56
_exptl_absorpt_coefficient_mu 1.133
_exptl_absorpt_correction_T_max 0.788
_exptl_absorpt_correction_T_min 0.739
_exptl_absorpt_correction_type multi-scan
_exptl_absorpt_process_details SADABS
_exptl_crystal_colour colourless
_exptl_crystal_density_diffrn 1.538
_exptl_crystal_density_method 'not measured'
_exptl_crystal_description block
_exptl_crystal_F_000 1236
_exptl_crystal_size_max 0.32
_exptl_crystal_size_mid 0.23
_exptl_crystal_size_min 0.21
_refine_diff_density_max 0.367
_refine_diff_density_min -0.498
_refine_diff_density_rms 0.067
_refine_ls_extinction_method none
_refine_ls_goodness_of_fit_ref 1.005
_refine_ls_hydrogen_treatment mixed
_refine_ls_matrix_type full
_refine_ls_number_parameters 366
_refine_ls_number_reflns 6247
_refine_ls_number_restraints 1
_refine_ls_restrained_S_all 1.005
_refine_ls_R_factor_all 0.0705
_refine_ls_R_factor_gt 0.0437
_refine_ls_shift/su_max 0.001
_refine_ls_shift/su_mean 0.000
_refine_ls_structure_factor_coef Fsqd
_refine_ls_weighting_details 'calc w=1/[\s^2^(Fo^2^)+(0.0606P)^2^+0.1594P] where P=(Fo^2^+2Fc^2^)/3'
_refine_ls_weighting_scheme calc
_refine_ls_wR_factor_gt 0.1013
_refine_ls_wR_factor_ref 0.1133
_reflns_number_gt 4608
_reflns_number_total 6247
_reflns_threshold_expression >2sigma(I)
_cod_data_source_file 1267-3301.cff
_cod_data_source_block z
_cod_original_sg_symbol_H-M P2/c
_cod_database_code 8103104

loop_
_symmetry_equiv_pos_as_xyz
'x, y, z'
'-x, y, -z+1/2'
'-x, -y, -z'
'x, -y, z-1/2'

loop_
_atom_site_label
_atom_site_type_symbol
_atom_site_fract_x
_atom_site_fract_y
_atom_site_fract_z
_atom_site_U_iso_or_equiv
_atom_site_adp_type
_atom_site_occupancy
_atom_site_symmetry_multiplicity
_atom_site_calc_flag
_atom_site_refinement_flags
Sr1 Sr 0.5000 0.85618(2) 0.2500 0.03165(10) Uani 1 2 d S
O2 O 0.4975(2) 0.99198(14) 0.16039(8) 0.0541(5) Uani 1 1 d .
O4 O 0.2201(2) 0.84738(13) 0.15651(8) 0.0497(4) Uani 1 1 d .
O7 O 0.74110(19) 0.81546(13) 0.21165(7) 0.0407(4) Uani 1 1 d .
O1 O 0.6660(2) 1.03468(17) 0.24528(9) 0.0601(5) Uani 1 1 d .
O3 O 0.6174(3) 1.13586(15) 0.16873(11) 0.0762(7) Uani 1 1 d .
O8 O 0.6921(3) 0.67682(16) 0.24942(9) 0.0651(6) Uani 1 1 d .
O5 O 0.4099(2) 0.76494(15) 0.14164(9) 0.0576(5) Uani 1 1 d .
O6 O 0.1806(3) 0.77361(19) 0.07157(9) 0.0800(7) Uani 1 1 d .
O9 O 0.8459(3) 0.67545(18) 0.19652(11) 0.0777(7) Uani 1 1 d .
N1 N 0.5952(2) 1.05560(16) 0.19150(10) 0.0397(5) Uani 1 1 d .
N3 N 0.7625(2) 0.72069(17) 0.21959(9) 0.0432(5) Uani 1 1 d .
N2 N 0.2699(3) 0.79520(16) 0.12273(9) 0.0456(5) Uani 1 1 d .
N5 N 1.1000(3) 0.46332(19) 0.12654(10) 0.0535(6) Uani 1 1 d .
H5A H 1.1850 0.4514 0.1568 0.064 Uiso 1 1 calc R
N4 N 0.4047(3) 0.5577(2) -0.12244(10) 0.0579(6) Uani 1 1 d .
H4A H 0.3193 0.5689 -0.1526 0.070 Uiso 1 1 calc R
C3 C 0.6796(3) 0.52054(19) -0.02393(11) 0.0409(6) Uani 1 1 d .
C6 C 0.8254(3) 0.50061(18) 0.02880(11) 0.0406(6) Uani 1 1 d .
C1 C 0.4814(4) 0.6318(2) -0.08707(16) 0.0697(9) Uani 1 1 d .
H1 H 0.4421 0.6981 -0.0957 0.084 Uiso 1 1 calc R
C10 C 0.8975(3) 0.4064(2) 0.03875(13) 0.0567(7) Uani 1 1 d .
H10 H 0.8547 0.3528 0.0122 0.068 Uiso 1 1 calc R
C8 C 1.0340(3) 0.5541(2) 0.11765(13) 0.0572(7) Uani 1 1 d .
H8 H 1.0813 0.6064 0.1446 0.069 Uiso 1 1 calc R
C7 C 0.8976(3) 0.5751(2) 0.07005(13) 0.0569(7) Uani 1 1 d .
H7 H 0.8538 0.6404 0.0657 0.068 Uiso 1 1 calc R
C4 C 0.5999(3) 0.4441(2) -0.06191(13) 0.0561(7) Uani 1 1 d .
H4 H 0.6376 0.3772 -0.0554 0.067 Uiso 1 1 calc R
C9 C 1.0317(4) 0.3911(2) 0.08749(15) 0.0658(9) Uani 1 1 d .
H9 H 1.0774 0.3262 0.0934 0.079 Uiso 1 1 calc R
C2 C 0.6162(4) 0.6170(2) -0.03814(15) 0.0657(9) Uani 1 1 d .
H2 H 0.6654 0.6725 -0.0143 0.079 Uiso 1 1 calc R
C5 C 0.4646(3) 0.4659(2) -0.10956(13) 0.0636(8) Uani 1 1 d .
H5 H 0.4121 0.4121 -0.1342 0.076 Uiso 1 1 calc R
C11 C 0.5000 0.4694(3) 0.2500 0.0492(9) Uani 1 2 d S
H11 H 0.5000 0.5406 0.2500 0.059 Uiso 1 2 calc SR
C12 C 0.4276(4) 0.3125(3) 0.22934(16) 0.0692(9) Uani 1 1 d .
H12 H 0.3676 0.2550 0.2124 0.083 Uiso 1 1 calc R
N6 N 0.3830(3) 0.41130(19) 0.21624(10) 0.0518(6) Uani 1 1 d .
N10 N 1.0589(3) 0.10770(18) 0.06316(10) 0.0521(6) Uani 1 1 d .
C18 C 0.8796(4) 0.0990(2) 0.10648(16) 0.0651(8) Uani 1 1 d .
H18 H 0.7841 0.1028 0.1137 0.078 Uiso 1 1 calc R
C19 C 1.1256(4) 0.0735(2) 0.11852(14) 0.0598(8) Uani 1 1 d .
H19 H 1.2323 0.0560 0.1363 0.072 Uiso 1 1 calc R
N11 N 1.0188(3) 0.06776(19) 0.14489(11) 0.0640(7) Uani 1 1 d .
H11A H 1.0362 0.0471 0.1811 0.077 Uiso 1 1 calc R
C20 C 0.9031(4) 0.1238(2) 0.05559(15) 0.0576(7) Uani 1 1 d .
H20 H 0.8259 0.1481 0.0207 0.069 Uiso 1 1 calc R
N8 N 0.7804(3) 0.12813(16) 0.51290(10) 0.0494(5) Uani 1 1 d .
H8A H 0.8385 0.1243 0.4907 0.059 Uiso 1 1 calc R
C16 C 0.5748(4) 0.1274(2) 0.54187(15) 0.0634(8) Uani 1 1 d .
H16 H 0.4716 0.1227 0.5422 0.076 Uiso 1 1 calc R
N9 N 0.7077(3) 0.14805(16) 0.58922(10) 0.0552(6) Uani 1 1 d .
H9A H 0.7116 0.1595 0.6255 0.066 Uiso 1 1 calc R
C15 C 0.8304(4) 0.14781(19) 0.57060(13) 0.0517(7) Uani 1 1 d .
H15 H 0.9356 0.1597 0.5947 0.062 Uiso 1 1 calc R
C17 C 0.6210(4) 0.1149(2) 0.49444(13) 0.0564(7) Uani 1 1 d .
H17 H 0.5549 0.0998 0.4554 0.068 Uiso 1 1 calc R
C13 C 0.0000 0.4569(3) 0.2500 0.0475(9) Uani 1 2 d S
H13 H 0.0000 0.5281 0.2500 0.057 Uiso 1 2 calc SR
C14 C 0.0722(4) 0.2996(2) 0.27071(15) 0.0678(9) Uani 1 1 d .
H14 H 0.1323 0.2421 0.2877 0.081 Uiso 1 1 calc R
N7 N 0.1166(3) 0.39885(18) 0.28392(10) 0.0509(5) Uani 1 1 d .
O1W O 1.0000 0.9598(2) 0.2500 0.0520(6) Uani 1 2 d SD
H1W H 1.079(3) 0.921(2) 0.2634(15) 0.078 Uiso 1 1 d D

loop_
_atom_site_aniso_label
_atom_site_aniso_U_11
_atom_site_aniso_U_22
_atom_site_aniso_U_33
_atom_site_aniso_U_23
_atom_site_aniso_U_13
_atom_site_aniso_U_12
Sr1 0.03120(16) 0.03492(17) 0.02778(16) 0.000 0.00887(12) 0.000
O2 0.0554(11) 0.0546(11) 0.0465(11) -0.0028(9) 0.0101(9) -0.0070(9)
O4 0.0487(10) 0.0559(11) 0.0397(10) -0.0078(9) 0.0091(8) 0.0066(8)
O7 0.0404(9) 0.0404(9) 0.0417(10) 0.0023(8) 0.0148(8) 0.0037(7)
O1 0.0499(11) 0.0777(14) 0.0437(11) 0.0021(10) 0.0047(9) -0.0007(10)
O3 0.1073(18) 0.0472(12) 0.0877(17) 0.0123(11) 0.0513(15) -0.0121(11)
O8 0.0762(14) 0.0539(11) 0.0589(13) 0.0090(10) 0.0153(11) -0.0174(10)
O5 0.0444(11) 0.0669(12) 0.0547(12) -0.0190(10) 0.0086(9) 0.0068(9)
O6 0.0834(16) 0.0936(16) 0.0367(11) -0.0198(11) -0.0127(11) 0.0169(13)
O9 0.0699(15) 0.0783(15) 0.0829(17) -0.0158(13) 0.0239(13) 0.0314(12)
N1 0.0381(11) 0.0434(12) 0.0424(12) 0.0014(10) 0.0200(10) 0.0040(9)
N3 0.0362(11) 0.0447(12) 0.0401(12) -0.0045(10) 0.0022(9) 0.0008(9)
N2 0.0540(14) 0.0415(12) 0.0330(11) -0.0027(9) 0.0047(10) -0.0024(10)
N5 0.0410(12) 0.0651(15) 0.0439(13) -0.0023(11) 0.0012(10) -0.0008(11)
N4 0.0436(13) 0.0754(17) 0.0422(13) 0.0005(12) -0.0011(10) 0.0066(12)
C3 0.0408(13) 0.0407(13) 0.0374(13) -0.0035(11) 0.0088(11) 0.0001(10)
C6 0.0429(13) 0.0395(13) 0.0371(13) -0.0063(11) 0.0108(11) -0.0033(10)
C1 0.0607(19) 0.0553(18) 0.069(2) -0.0011(16) -0.0083(16) 0.0105(15)
C10 0.0545(16) 0.0441(15) 0.0559(18) -0.0126(13) -0.0010(14) 0.0051(12)
C8 0.0593(18) 0.0555(17) 0.0434(16) -0.0108(13) 0.0009(13) -0.0065(14)
C7 0.0634(18) 0.0441(15) 0.0492(17) -0.0095(13) 0.0016(14) 0.0047(13)
C4 0.0545(16) 0.0468(15) 0.0538(17) -0.0131(13) 0.0022(13) 0.0030(13)
C9 0.0554(18) 0.0551(17) 0.067(2) -0.0080(16) -0.0046(15) 0.0139(14)
C2 0.0619(18) 0.0449(15) 0.066(2) -0.0113(14) -0.0088(15) 0.0011(14)
C5 0.0571(18) 0.0618(19) 0.0530(18) -0.0173(15) -0.0050(14) -0.0011(15)
C11 0.048(2) 0.050(2) 0.050(2) 0.000 0.0182(18) 0.000
C12 0.0560(18) 0.0555(18) 0.087(3) -0.0062(18) 0.0131(17) -0.0082(14)
N6 0.0399(12) 0.0624(15) 0.0503(14) -0.0010(12) 0.0119(10) -0.0029(11)
N10 0.0599(15) 0.0524(13) 0.0470(14) 0.0030(11) 0.0222(12) 0.0000(11)
C18 0.067(2) 0.0573(18) 0.084(2) 0.0045(17) 0.0421(19) 0.0028(16)
C19 0.0616(18) 0.0569(17) 0.0588(19) 0.0026(15) 0.0181(16) 0.0082(14)
N11 0.095(2) 0.0591(15) 0.0456(14) 0.0103(12) 0.0346(15) 0.0109(14)
C20 0.0527(17) 0.0568(17) 0.0568(18) 0.0048(14) 0.0105(14) 0.0024(13)
N8 0.0595(14) 0.0473(13) 0.0498(14) -0.0021(10) 0.0295(12) -0.0016(10)
C16 0.0538(17) 0.076(2) 0.064(2) 0.0002(16) 0.0260(16) -0.0087(15)
N9 0.0767(17) 0.0516(14) 0.0419(13) -0.0044(11) 0.0264(13) -0.0033(12)
C15 0.0534(16) 0.0444(15) 0.0539(17) 0.0001(13) 0.0140(14) -0.0062(12)
C17 0.0605(18) 0.0590(17) 0.0449(16) -0.0049(13) 0.0121(14) -0.0117(14)
C13 0.054(2) 0.046(2) 0.042(2) 0.000 0.0173(18) 0.000
C14 0.0579(18) 0.0505(17) 0.081(2) 0.0082(16) 0.0062(16) 0.0086(14)
N7 0.0430(12) 0.0600(14) 0.0451(13) 0.0026(11) 0.0094(10) -0.0033(11)
O1W 0.0403(15) 0.0569(17) 0.0580(17) 0.000 0.0161(14) 0.000

loop_
_atom_type_symbol
_atom_type_description
_atom_type_scat_dispersion_real
_atom_type_scat_dispersion_imag
_atom_type_scat_source
C C 0.0033 0.0016 'International Tables Vol C Tables 4.2.6.8 and 6.1.1.4'
H H 0.0000 0.0000 'International Tables Vol C Tables 4.2.6.8 and 6.1.1.4'
N N 0.0061 0.0033 'International Tables Vol C Tables 4.2.6.8 and 6.1.1.4'
O O 0.0106 0.0060 'International Tables Vol C Tables 4.2.6.8 and 6.1.1.4'
Sr Sr -1.5307 3.2498 'International Tables Vol C Tables 4.2.6.8 and 6.1.1.4'

loop_
_geom_angle_atom_site_label_1
_geom_angle_atom_site_label_2
_geom_angle_atom_site_label_3
_geom_angle
_geom_angle_site_symmetry_1
_geom_angle_site_symmetry_3
O7 Sr1 O7 157.03(7) . 2_655
O7 Sr1 O5 66.29(5) . .
O7 Sr1 O5 103.03(6) 2_655 .
O7 Sr1 O5 103.03(6) . 2_655
O7 Sr1 O5 66.29(5) 2_655 2_655
O5 Sr1 O5 127.35(9) . 2_655
O7 Sr1 O4 110.02(5) . .
O7 Sr1 O4 68.95(5) 2_655 .
O5 Sr1 O4 46.76(6) . .
O5 Sr1 O4 130.35(6) 2_655 .
O7 Sr1 O4 68.95(5) . 2_655
O7 Sr1 O4 110.02(5) 2_655 2_655
O5 Sr1 O4 130.35(6) . 2_655
O5 Sr1 O4 46.76(6) 2_655 2_655
O4 Sr1 O4 175.14(8) . 2_655
O7 Sr1 O2 126.68(5) . 2_655
O7 Sr1 O2 70.04(5) 2_655 2_655
O5 Sr1 O2 159.88(6) . 2_655
O5 Sr1 O2 68.35(6) 2_655 2_655
O4 Sr1 O2 114.43(5) . 2_655
O4 Sr1 O2 68.95(6) 2_655 2_655
O7 Sr1 O2 70.04(5) . .
O7 Sr1 O2 126.68(5) 2_655 .
O5 Sr1 O2 68.35(6) . .
O5 Sr1 O2 159.88(6) 2_655 .
O4 Sr1 O2 68.95(6) . .
O4 Sr1 O2 114.43(5) 2_655 .
O2 Sr1 O2 100.02(8) 2_655 .
O7 Sr1 O1 69.35(6) . .
O7 Sr1 O1 133.29(6) 2_655 .
O5 Sr1 O1 108.69(6) . .
O5 Sr1 O1 114.90(6) 2_655 .
O4 Sr1 O1 110.98(6) . .
O4 Sr1 O1 73.31(5) 2_655 .
O2 Sr1 O1 68.36(6) 2_655 .
O2 Sr1 O1 45.11(5) . .
O7 Sr1 O1 133.29(6) . 2_655
O7 Sr1 O1 69.35(6) 2_655 2_655
O5 Sr1 O1 114.90(6) . 2_655
O5 Sr1 O1 108.69(6) 2_655 2_655
O4 Sr1 O1 73.31(5) . 2_655
O4 Sr1 O1 110.98(6) 2_655 2_655
O2 Sr1 O1 45.11(5) 2_655 2_655
O2 Sr1 O1 68.36(6) . 2_655
O1 Sr1 O1 66.55(8) . 2_655
O7 Sr1 O8 113.00(6) . 2_655
O7 Sr1 O8 44.65(6) 2_655 2_655
O5 Sr1 O8 70.43(6) . 2_655
O5 Sr1 O8 67.73(6) 2_655 2_655
O4 Sr1 O8 65.70(6) . 2_655
O4 Sr1 O8 110.08(6) 2_655 2_655
O2 Sr1 O8 111.16(6) 2_655 2_655
O2 Sr1 O8 132.36(6) . 2_655
O1 Sr1 O8 176.30(6) . 2_655
O1 Sr1 O8 110.38(6) 2_655 2_655
O7 Sr1 O8 44.65(6) . .
O7 Sr1 O8 113.00(6) 2_655 .
O5 Sr1 O8 67.73(6) . .
O5 Sr1 O8 70.43(6) 2_655 .
O4 Sr1 O8 110.08(6) . .
O4 Sr1 O8 65.70(6) 2_655 .
O2 Sr1 O8 132.36(6) 2_655 .
O2 Sr1 O8 111.16(6) . .
O1 Sr1 O8 110.38(6) . .
O1 Sr1 O8 176.30(6) 2_655 .
O8 Sr1 O8 72.77(8) 2_655 .
N1 O2 Sr1 99.05(14) . .
N2 O4 Sr1 96.40(14) . .
N3 O7 Sr1 104.18(14) . .
N1 O1 Sr1 97.77(15) . .
N3 O8 Sr1 92.83(15) . .
N2 O5 Sr1 97.76(14) . .
O3 N1 O1 122.4(2) . .
O3 N1 O2 119.9(2) . .
O1 N1 O2 117.7(2) . .
O3 N1 Sr1 173.69(17) . .
O1 N1 Sr1 59.65(13) . .
O2 N1 Sr1 58.35(12) . .
O9 N3 O8 122.9(2) . .
O9 N3 O7 119.7(2) . .
O8 N3 O7 117.3(2) . .
O9 N3 Sr1 167.13(17) . .
O8 N3 Sr1 64.56(14) . .
O7 N3 Sr1 53.58(11) . .
O6 N2 O5 120.9(2) . .
O6 N2 O4 120.1(2) . .
O5 N2 O4 119.0(2) . .
O6 N2 Sr1 177.97(19) . .
O5 N2 Sr1 58.93(12) . .
O4 N2 Sr1 60.14(12) . .
C8 N5 C9 117.6(2) . .
C8 N5 H5A 121.2 . .
C9 N5 H5A 121.2 . .
C1 N4 C5 116.6(2) . .
C1 N4 H4A 121.7 . .
C5 N4 H4A 121.7 . .
C4 C3 C2 115.5(2) . .
C4 C3 C6 122.2(2) . .
C2 C3 C6 122.3(2) . .
C7 C6 C10 115.8(2) . .
C7 C6 C3 122.4(2) . .
C10 C6 C3 121.8(2) . .
N4 C1 C2 123.5(3) . .
N4 C1 H1 118.3 . .
C2 C1 H1 118.3 . .
C9 C10 C6 120.1(3) . .
C9 C10 H10 119.9 . .
C6 C10 H10 119.9 . .
N5 C8 C7 122.4(3) . .
N5 C8 H8 118.8 . .
C7 C8 H8 118.8 . .
C6 C7 C8 120.7(3) . .
C6 C7 H7 119.7 . .
C8 C7 H7 119.7 . .
C3 C4 C5 120.1(3) . .
C3 C4 H4 119.9 . .
C5 C4 H4 119.9 . .
N5 C9 C10 123.3(3) . .
N5 C9 H9 118.3 . .
C10 C9 H9 118.3 . .
C1 C2 C3 120.4(3) . .
C1 C2 H2 119.8 . .
C3 C2 H2 119.8 . .
N4 C5 C4 123.9(3) . .
N4 C5 H5 118.0 . .
C4 C5 H5 118.0 . .
N6 C11 N6 109.6(4) . 2_655
N6 C11 H11 125.2 . .
N6 C11 H11 125.2 2_655 .
C12 C12 N6 107.74(16) 2_655 .
C12 C12 H12 126.1 2_655 .
N6 C12 H12 126.1 . .
C11 N6 C12 107.4(3) . .
C19 N10 C20 105.9(2) . .
N11 C18 C20 106.8(3) . .
N11 C18 H18 126.6 . .
C20 C18 H18 126.6 . .
N11 C19 N10 109.8(3) . .
N11 C19 H19 125.1 . .
N10 C19 H19 125.1 . .
C19 N11 C18 108.8(3) . .
C19 N11 H11A 125.6 . .
C18 N11 H11A 125.6 . .
C18 C20 N10 108.6(3) . .
C18 C20 H20 125.7 . .
N10 C20 H20 125.7 . .
C15 N8 C17 107.7(2) . .
C15 N8 H8A 126.1 . .
C17 N8 H8A 126.1 . .
C17 C16 N9 106.4(3) . .
C17 C16 H16 126.8 . .
N9 C16 H16 126.8 . .
C15 N9 C16 108.6(2) . .
C15 N9 H9A 125.7 . .
C16 N9 H9A 125.7 . .
N8 C15 N9 109.0(3) . .
N8 C15 H15 125.5 . .
N9 C15 H15 125.5 . .
C16 C17 N8 108.2(3) . .
C16 C17 H17 125.9 . .
N8 C17 H17 125.9 . .
N7 C13 N7 109.6(3) 2 .
N7 C13 H13 125.2 2 .
N7 C13 H13 125.2 . .
C14 C14 N7 107.64(15) 2 .
C14 C14 H14 126.2 2 .
N7 C14 H14 126.2 . .
C13 N7 C14 107.6(2) . .

loop_
_geom_bond_atom_site_label_1
_geom_bond_atom_site_label_2
_geom_bond_distance
_geom_bond_site_symmetry_2
Sr1 O7 2.6698(16) .
Sr1 O7 2.6698(16) 2_655
Sr1 O5 2.6861(18) .
Sr1 O5 2.6861(18) 2_655
Sr1 O4 2.7117(18) .
Sr1 O4 2.7117(18) 2_655
Sr1 O2 2.7585(19) 2_655
Sr1 O2 2.7585(19) .
Sr1 O1 2.787(2) .
Sr1 O1 2.787(2) 2_655
Sr1 O8 2.909(2) 2_655
Sr1 O8 2.909(2) .
O2 N1 1.246(3) .
O4 N2 1.245(3) .
O7 N3 1.256(3) .
O1 N1 1.240(3) .
O3 N1 1.226(3) .
O8 N3 1.238(3) .
O5 N2 1.241(3) .
O6 N2 1.231(3) .
O9 N3 1.219(3) .
N5 C8 1.309(4) .
N5 C9 1.314(4) .
N5 H5A 0.8600 .
N4 C1 1.307(4) .
N4 C5 1.305(4) .
N4 H4A 0.8600 .
C3 C4 1.367(3) .
C3 C2 1.374(4) .
C3 C6 1.484(3) .
C6 C7 1.371(3) .
C6 C10 1.371(4) .
C1 C2 1.367(4) .
C1 H1 0.9300 .
C10 C9 1.362(4) .
C10 H10 0.9300 .
C8 C7 1.372(4) .
C8 H8 0.9300 .
C7 H7 0.9300 .
C4 C5 1.369(4) .
C4 H4 0.9300 .
C9 H9 0.9300 .
C2 H2 0.9300 .
C5 H5 0.9300 .
C11 N6 1.316(3) .
C11 N6 1.316(3) 2_655
C11 H11 0.9300 .
C12 C12 1.326(6) 2_655
C12 N6 1.354(4) .
C12 H12 0.9300 .
N10 C19 1.316(4) .
N10 C20 1.361(4) .
C18 N11 1.327(4) .
C18 C20 1.332(4) .
C18 H18 0.9300 .
C19 N11 1.313(4) .
C19 H19 0.9300 .
N11 H11A 0.8600 .
C20 H20 0.9300 .
N8 C15 1.307(4) .
N8 C17 1.351(4) .
N8 H8A 0.8600 .
C16 C17 1.334(4) .
C16 N9 1.349(4) .
C16 H16 0.9300 .
N9 C15 1.318(4) .
N9 H9A 0.8600 .
C15 H15 0.9300 .
C17 H17 0.9300 .
C13 N7 1.315(3) 2
C13 N7 1.315(3) .
C13 H13 0.9300 .
C14 C14 1.325(6) 2
C14 N7 1.359(4) .
C14 H14 0.9300 .
O1W H1W 0.841(10) .

loop_
_geom_hbond_atom_site_label_D
_geom_hbond_atom_site_label_H
_geom_hbond_atom_site_label_A
_geom_hbond_distance_DH
_geom_hbond_distance_HA
_geom_hbond_distance_DA
_geom_hbond_angle_DHA
_geom_hbond_site_symmetry_A
N5 H5A N6 0.86 1.92 2.769(3) 171.3 1_655
N4 H4A N7 0.86 1.96 2.817(3) 174.5 4_565
N11 H11A O1W 0.86 2.10 2.915(3) 156.7 1_545
N8 H8A N10 0.86 1.82 2.679(3) 172.9 2_755
N9 H9A O7 0.86 1.99 2.848(3) 175.0 4_566
O1W H1W O7 0.841(10) 2.042(11) 2.880(3) 174(3) 2_755

loop_
_geom_torsion_atom_site_label_1
_geom_torsion_atom_site_label_2
_geom_torsion_atom_site_label_3
_geom_torsion_atom_site_label_4
_geom_torsion
_geom_torsion_site_symmetry_1
O7 Sr1 O2 N1 -83.94(13) .
O7 Sr1 O2 N1 114.09(13) 2_655
O5 Sr1 O2 N1 -155.51(15) .
O5 Sr1 O2 N1 -11.0(3) 2_655
O4 Sr1 O2 N1 154.05(14) .
O4 Sr1 O2 N1 -29.73(15) 2_655
O2 Sr1 O2 N1 41.59(11) 2_655
O1 Sr1 O2 N1 -3.60(12) .
O1 Sr1 O2 N1 74.33(14) 2_655
O8 Sr1 O2 N1 172.68(12) 2_655
O8 Sr1 O2 N1 -101.73(14) .
O7 Sr1 O4 N2 19.96(15) .
O7 Sr1 O4 N2 -135.51(14) 2_655
O5 Sr1 O4 N2 -1.59(13) .
O5 Sr1 O4 N2 -108.68(14) 2_655
O4 Sr1 O4 N2 -56.88(13) 2_655
O2 Sr1 O4 N2 169.71(13) 2_655
O2 Sr1 O4 N2 77.99(14) .
O1 Sr1 O4 N2 94.76(14) .
O1 Sr1 O4 N2 150.70(15) 2_655
O8 Sr1 O4 N2 -87.00(14) 2_655
O8 Sr1 O4 N2 -27.74(15) .
O7 Sr1 O7 N3 -9.83(12) 2_655
O5 Sr1 O7 N3 -75.94(14) .
O5 Sr1 O7 N3 49.40(14) 2_655
O4 Sr1 O7 N3 -92.94(14) .
O4 Sr1 O7 N3 81.99(13) 2_655
O2 Sr1 O7 N3 121.96(13) 2_655
O2 Sr1 O7 N3 -150.32(14) .
O1 Sr1 O7 N3 161.40(14) .
O1 Sr1 O7 N3 -178.53(12) 2_655
O8 Sr1 O7 N3 -21.67(15) 2_655
O8 Sr1 O7 N3 5.76(12) .
O7 Sr1 O1 N1 85.58(14) .
O7 Sr1 O1 N1 -99.10(15) 2_655
O5 Sr1 O1 N1 31.12(15) .
O5 Sr1 O1 N1 -179.21(13) 2_655
O4 Sr1 O1 N1 -18.73(15) .
O4 Sr1 O1 N1 158.86(15) 2_655
O2 Sr1 O1 N1 -127.66(15) 2_655
O2 Sr1 O1 N1 3.60(12) .
O1 Sr1 O1 N1 -78.62(14) 2_655
O8 Sr1 O1 N1 -44.5(10) 2_655
O8 Sr1 O1 N1 103.59(14) .
O7 Sr1 O8 N3 -5.67(12) .
O7 Sr1 O8 N3 167.79(13) 2_655
O5 Sr1 O8 N3 72.57(14) .
O5 Sr1 O8 N3 -140.13(15) 2_655
O4 Sr1 O8 N3 92.88(14) .
O4 Sr1 O8 N3 -89.72(14) 2_655
O2 Sr1 O8 N3 -108.80(14) 2_655
O2 Sr1 O8 N3 18.45(15) .
O1 Sr1 O8 N3 -29.98(15) .
O1 Sr1 O8 N3 -63.3(9) 2_655
O8 Sr1 O8 N3 147.98(17) 2_655
O7 Sr1 O5 N2 -156.25(17) .
O7 Sr1 O5 N2 45.23(16) 2_655
O5 Sr1 O5 N2 115.20(16) 2_655
O4 Sr1 O5 N2 1.60(13) .
O4 Sr1 O5 N2 176.36(13) 2_655
O2 Sr1 O5 N2 -22.0(3) 2_655
O2 Sr1 O5 N2 -79.36(15) .
O1 Sr1 O5 N2 -99.98(15) .
O1 Sr1 O5 N2 -27.81(17) 2_655
O8 Sr1 O5 N2 76.22(15) 2_655
O8 Sr1 O5 N2 155.03(17) .
Sr1 O1 N1 O3 173.0(2) .
Sr1 O1 N1 O2 -6.4(2) .
Sr1 O2 N1 O3 -172.96(19) .
Sr1 O2 N1 O1 6.5(2) .
O7 Sr1 N1 O3 163.0(17) .
O7 Sr1 N1 O3 -8.9(17) 2_655
O5 Sr1 N1 O3 98.1(17) .
O5 Sr1 N1 O3 -110.1(17) 2_655
O4 Sr1 N1 O3 51.3(17) .
O4 Sr1 N1 O3 -131.5(17) 2_655
O2 Sr1 N1 O3 -63.4(17) 2_655
O2 Sr1 N1 O3 75.4(17) .
O1 Sr1 N1 O3 -111.2(17) .
O1 Sr1 N1 O3 -20.3(17) 2_655
O8 Sr1 N1 O3 62.7(17) 2_655
O8 Sr1 N1 O3 163.2(17) .
O7 Sr1 N1 O1 -85.78(14) .
O7 Sr1 N1 O1 102.32(15) 2_655
O5 Sr1 N1 O1 -150.68(14) .
O5 Sr1 N1 O1 1.06(18) 2_655
O4 Sr1 N1 O1 162.55(14) .
O4 Sr1 N1 O1 -20.27(14) 2_655
O2 Sr1 N1 O1 47.85(14) 2_655
O2 Sr1 N1 O1 -173.3(2) .
O1 Sr1 N1 O1 90.91(15) 2_655
O8 Sr1 N1 O1 173.94(14) 2_655
O8 Sr1 N1 O1 -85.63(15) .
O7 Sr1 N1 O2 87.57(14) .
O7 Sr1 N1 O2 -84.33(15) 2_655
O5 Sr1 N1 O2 22.66(14) .
O5 Sr1 N1 O2 174.41(13) 2_655
O4 Sr1 N1 O2 -24.10(14) .
O4 Sr1 N1 O2 153.08(14) 2_655
O2 Sr1 N1 O2 -138.80(12) 2_655
O1 Sr1 N1 O2 173.3(2) .
O1 Sr1 N1 O2 -95.74(14) 2_655
O8 Sr1 N1 O2 -12.7(2) 2_655
O8 Sr1 N1 O2 87.72(14) .
Sr1 O8 N3 O9 -168.0(2) .
Sr1 O8 N3 O7 9.6(2) .
Sr1 O7 N3 O9 166.88(18) .
Sr1 O7 N3 O8 -10.7(2) .
O7 Sr1 N3 O9 -62.3(8) .
O7 Sr1 N3 O9 112.3(8) 2_655
O5 Sr1 N3 O9 31.2(8) .
O5 Sr1 N3 O9 165.4(8) 2_655
O4 Sr1 N3 O9 32.9(8) .
O4 Sr1 N3 O9 -151.3(8) 2_655
O2 Sr1 N3 O9 -138.5(8) 2_655
O2 Sr1 N3 O9 -34.6(8) .
O1 Sr1 N3 O9 -79.7(8) .
O1 Sr1 N3 O9 -59.7(9) 2_655
O8 Sr1 N3 O9 97.8(8) 2_655
O8 Sr1 N3 O9 128.3(9) .
O7 Sr1 N3 O8 169.4(2) .
O7 Sr1 N3 O8 -15.97(17) 2_655
O5 Sr1 N3 O8 -97.11(15) .
O5 Sr1 N3 O8 37.17(14) 2_655
O4 Sr1 N3 O8 -95.39(14) .
O4 Sr1 N3 O8 80.41(14) 2_655
O2 Sr1 N3 O8 93.20(15) 2_655
O2 Sr1 N3 O8 -162.83(14) .
O1 Sr1 N3 O8 152.07(14) .
O1 Sr1 N3 O8 172.01(14) 2_655
O8 Sr1 N3 O8 -30.45(17) 2_655
O7 Sr1 N3 O7 174.60(7) 2_655
O5 Sr1 N3 O7 93.45(14) .
O5 Sr1 N3 O7 -132.26(14) 2_655
O4 Sr1 N3 O7 95.18(14) .
O4 Sr1 N3 O7 -89.03(14) 2_655
O2 Sr1 N3 O7 -76.23(15) 2_655
O2 Sr1 N3 O7 27.73(13) .
O1 Sr1 N3 O7 -17.36(14) .
O1 Sr1 N3 O7 2.6(2) 2_655
O8 Sr1 N3 O7 160.11(14) 2_655
O8 Sr1 N3 O7 -169.4(2) .
Sr1 O5 N2 O6 177.6(2) .
Sr1 O5 N2 O4 -2.9(2) .
Sr1 O4 N2 O6 -177.7(2) .
Sr1 O4 N2 O5 2.9(2) .
O7 Sr1 N2 O6 -63(6) .
O7 Sr1 N2 O6 139(6) 2_655
O5 Sr1 N2 O6 -85(6) .
O5 Sr1 N2 O6 -169(5) 2_655
O4 Sr1 N2 O6 98(6) .
O4 Sr1 N2 O6 -91(6) 2_655
O2 Sr1 N2 O6 84(6) 2_655
O2 Sr1 N2 O6 6(6) .
O1 Sr1 N2 O6 4(6) .
O1 Sr1 N2 O6 70(6) 2_655
O8 Sr1 N2 O6 -180(100) 2_655
O8 Sr1 N2 O6 -108(6) .
O7 Sr1 N2 O5 21.65(15) .
O7 Sr1 N2 O5 -136.12(16) 2_655
O5 Sr1 N2 O5 -84.4(2) 2_655
O4 Sr1 N2 O5 -177.1(2) .
O4 Sr1 N2 O5 -6.2(2) 2_655
O2 Sr1 N2 O5 169.02(14) 2_655
O2 Sr1 N2 O5 90.72(16) .
O1 Sr1 N2 O5 88.53(16) .
O1 Sr1 N2 O5 154.90(15) 2_655
O8 Sr1 N2 O5 -94.60(16) 2_655
O8 Sr1 N2 O5 -23.00(16) .
O7 Sr1 N2 O4 -161.28(14) .
O7 Sr1 N2 O4 40.95(14) 2_655
O5 Sr1 N2 O4 177.1(2) .
O5 Sr1 N2 O4 92.69(15) 2_655
O4 Sr1 N2 O4 170.83(14) 2_655
O2 Sr1 N2 O4 -13.91(17) 2_655
O2 Sr1 N2 O4 -92.21(14) .
O1 Sr1 N2 O4 -94.40(14) .
O1 Sr1 N2 O4 -28.03(14) 2_655
O8 Sr1 N2 O4 82.48(14) 2_655
O8 Sr1 N2 O4 154.07(14) .
C4 C3 C6 C7 -174.0(3) .
C2 C3 C6 C7 6.5(4) .
C4 C3 C6 C10 6.9(4) .
C2 C3 C6 C10 -172.6(3) .
C5 N4 C1 C2 -1.0(5) .
C7 C6 C10 C9 0.5(4) .
C3 C6 C10 C9 179.7(3) .
C9 N5 C8 C7 0.7(5) .
C10 C6 C7 C8 0.3(4) .
C3 C6 C7 C8 -178.8(3) .
N5 C8 C7 C6 -0.9(5) .
C2 C3 C4 C5 -1.3(4) .
C6 C3 C4 C5 179.1(3) .
C8 N5 C9 C10 0.2(5) .
C6 C10 C9 N5 -0.8(5) .
N4 C1 C2 C3 0.6(6) .
C4 C3 C2 C1 0.6(5) .
C6 C3 C2 C1 -179.8(3) .
C1 N4 C5 C4 0.2(5) .
C3 C4 C5 N4 1.0(5) .
N6 C11 N6 C12 0.22(17) 2_655
C12 C12 N6 C11 -0.6(4) 2_655
C20 N10 C19 N11 0.2(3) .
N10 C19 N11 C18 -0.3(4) .
C20 C18 N11 C19 0.2(4) .
N11 C18 C20 N10 -0.2(4) .
C19 N10 C20 C18 0.0(3) .
C17 C16 N9 C15 -0.1(3) .
C17 N8 C15 N9 -0.3(3) .
C16 N9 C15 N8 0.3(3) .
N9 C16 C17 N8 -0.1(4) .
C15 N8 C17 C16 0.3(3) .
N7 C13 N7 C14 0.28(17) 2
C14 C14 N7 C13 -0.7(4) 2
